data_4505934
loop_
_publ_author_name
'Chen, Shui-Sheng'
'Chen, Zhi-Hao'
'Fan, Jian'
'Okamura, Taka-aki'
'Bai, Zheng-Shuai'
'Lv, Mei-Fang'
'Sun, Wei-Yin'

_publ_section_title
;
 Synthesis and Characterization of Metal Complexes with Mixed
 4-Imidazole-Containing Tripodal Ligand and Varied Dicarboxylic Acid
;
_journal_issue 5
_journal_name_full 'Crystal Growth &amp; Design'
_journal_page_first 2315
_journal_paper_doi 10.1021/cg2016275
_journal_volume 12
_journal_year 2012
_chemical_formula_moiety 'C30 H23 Co2 N6 O6'
_chemical_formula_sum 'C30 H23 Co2 N6 O6'
_chemical_formula_weight 681.40
_chemical_name_systematic
; 
 ? 
;
_space_group_IT_number 61
_symmetry_cell_setting orthorhombic
_symmetry_space_group_name_Hall '-P 2ac 2ab'
_symmetry_space_group_name_H-M 'P b c a'
_atom_sites_solution_hydrogens geom
_atom_sites_solution_primary direct
_atom_sites_solution_secondary difmap
_audit_creation_method SHELXL-97
_cell_angle_alpha 90.00
_cell_angle_beta 90.00
_cell_angle_gamma 90.00
_cell_formula_units_Z 8
_cell_length_a 8.4623(9)
_cell_length_b 21.721(2)
_cell_length_c 29.534(3)
_cell_measurement_reflns_used 6591
_cell_measurement_temperature 293(2)
_cell_measurement_theta_max 27.33
_cell_measurement_theta_min 2.33
_cell_volume 5428.6(9)
_computing_cell_refinement 'Bruker SMART'
_computing_data_collection 'Bruker SMART'
_computing_data_reduction 'Bruker SAINT'
_computing_molecular_graphics 'Bruker SHELXTL'
_computing_publication_material 'Bruker SHELXTL'
_computing_structure_refinement 'SHELXL-97 (Sheldrick, 1997)'
_computing_structure_solution 'SHELXS-97 (Sheldrick, 1990)'
_diffrn_ambient_temperature 293(2)
_diffrn_measured_fraction_theta_full 0.998
_diffrn_measured_fraction_theta_max 0.998
_diffrn_measurement_device_type 'Bruker Smart Apex CCD'
_diffrn_measurement_method 'phi and omega scans'
_diffrn_radiation_monochromator graphite
_diffrn_radiation_source 'fine-focus sealed tube'
_diffrn_radiation_type MoK\a
_diffrn_radiation_wavelength 0.71073
_diffrn_reflns_av_R_equivalents 0.0777
_diffrn_reflns_av_sigmaI/netI 0.0497
_diffrn_reflns_limit_h_max 10
_diffrn_reflns_limit_h_min -10
_diffrn_reflns_limit_k_max 23
_diffrn_reflns_limit_k_min -26
_diffrn_reflns_limit_l_max 35
_diffrn_reflns_limit_l_min -32
_diffrn_reflns_number 25911
_diffrn_reflns_theta_full 25.25
_diffrn_reflns_theta_max 25.25
_diffrn_reflns_theta_min 1.88
_exptl_absorpt_coefficient_mu 1.281
_exptl_absorpt_correction_T_max 0.9045
_exptl_absorpt_correction_T_min 0.8512
_exptl_absorpt_correction_type multi-scan
_exptl_absorpt_process_details 'SADABS; Bruker, 2000'
_exptl_crystal_colour 'purple black'
_exptl_crystal_density_diffrn 1.667
_exptl_crystal_density_method 'not measured'
_exptl_crystal_description block
_exptl_crystal_F_000 2776
_exptl_crystal_size_max 0.13
_exptl_crystal_size_mid 0.12
_exptl_crystal_size_min 0.08
_refine_diff_density_max 0.492
_refine_diff_density_min -0.450
_refine_diff_density_rms 0.084
_refine_ls_extinction_method none
_refine_ls_goodness_of_fit_ref 1.023
_refine_ls_hydrogen_treatment constr
_refine_ls_matrix_type full
_refine_ls_number_parameters 397
_refine_ls_number_reflns 4891
_refine_ls_number_restraints 0
_refine_ls_restrained_S_all 1.023
_refine_ls_R_factor_all 0.0487
_refine_ls_R_factor_gt 0.0388
_refine_ls_shift/su_max 0.000
_refine_ls_shift/su_mean 0.000
_refine_ls_structure_factor_coef Fsqd
_refine_ls_weighting_details 'calc w=1/[\s^2^(Fo^2^)+(0.0508P)^2^+0.0000P] where P=(Fo^2^+2Fc^2^)/3'
_refine_ls_weighting_scheme calc
_refine_ls_wR_factor_gt 0.0947
_refine_ls_wR_factor_ref 0.0972
_reflns_number_gt 3837
_reflns_number_total 4891
_reflns_threshold_expression >2sigma(I)
_cod_data_source_file cg2016275_si_002.cif
_cod_data_source_block 6
_cod_depositor_comments
;
The following automatic conversions were performed:

'_symmetry_cell_setting' value 'Orthorhombic' changed to
'orthorhombic' according to
/home/saulius/struct/CIF-dictionaries/cif_core.dic dictionary named
'cif_core.dic' version 2.4.1 from 2010-06-29.

Automatic conversion script
Id: cif_fix_values 1715 2011-07-08 13:25:40Z adriana 
;
_cod_original_cell_volume 5428.7(10)
_cod_original_sg_symbol_H-M 'Pbca '
_cod_database_code 4505934

loop_
_symmetry_equiv_pos_as_xyz
'x, y, z'
'-x+1/2, -y, z+1/2'
'-x, y+1/2, -z+1/2'
'x+1/2, -y+1/2, -z'
'-x, -y, -z'
'x-1/2, y, -z-1/2'
'x, -y-1/2, z-1/2'
'-x-1/2, y-1/2, z'

loop_
_atom_site_label
_atom_site_type_symbol
_atom_site_fract_x
_atom_site_fract_y
_atom_site_fract_z
_atom_site_U_iso_or_equiv
_atom_site_adp_type
_atom_site_occupancy
_atom_site_symmetry_multiplicity
_atom_site_calc_flag
_atom_site_refinement_flags
Co1 Co 0.54732(5) 0.384717(17) 0.232732(13) 0.02592(13) Uani 1 1 d .
Co2 Co 0.82004(5) 0.253923(17) 0.077364(12) 0.02356(12) Uani 1 1 d .
C1 C 0.4943(4) 0.13247(12) 0.29321(10) 0.0266(7) Uani 1 1 d .
C2 C 0.5379(3) 0.16185(12) 0.33305(9) 0.0263(7) Uani 1 1 d .
H2 H 0.5231 0.1420 0.3606 0.032 Uiso 1 1 calc R
C3 C 0.6030(3) 0.21996(13) 0.33225(9) 0.0231(6) Uani 1 1 d .
C4 C 0.6283(4) 0.24856(12) 0.29086(10) 0.0261(7) Uani 1 1 d .
H4 H 0.6748 0.2873 0.2901 0.031 Uiso 1 1 calc R
C5 C 0.5852(3) 0.22011(12) 0.25068(9) 0.0241(6) Uani 1 1 d .
C6 C 0.5172(4) 0.16223(12) 0.25233(10) 0.0277(7) Uani 1 1 d .
H6 H 0.4864 0.1431 0.2256 0.033 Uiso 1 1 calc R
C7 C 0.4326(4) 0.06970(12) 0.29607(9) 0.0272(7) Uani 1 1 d .
C8 C 0.4578(4) 0.01907(13) 0.27068(10) 0.0334(8) Uani 1 1 d .
H8 H 0.5168 0.0183 0.2441 0.040 Uiso 1 1 calc R
C9 C 0.3126(4) -0.00973(13) 0.32583(10) 0.0329(7) Uani 1 1 d .
H9 H 0.2504 -0.0334 0.3451 0.039 Uiso 1 1 calc R
C10 C 0.6545(3) 0.24790(12) 0.37514(9) 0.0251(7) Uani 1 1 d .
C11 C 0.8005(4) 0.26583(15) 0.38670(11) 0.0382(8) Uani 1 1 d .
H11 H 0.8894 0.2658 0.3682 0.046 Uiso 1 1 calc R
C12 C 0.6475(4) 0.27740(14) 0.44444(10) 0.0307(7) Uani 1 1 d .
H12 H 0.6121 0.2873 0.4734 0.037 Uiso 1 1 calc R
C13 C 0.6227(4) 0.24964(12) 0.20717(9) 0.0244(6) Uani 1 1 d .
C14 C 0.6743(3) 0.22197(13) 0.16878(9) 0.0243(6) Uani 1 1 d .
H14 H 0.6813 0.1797 0.1644 0.029 Uiso 1 1 calc R
C15 C 0.6846(4) 0.31775(13) 0.15781(9) 0.0298(7) Uani 1 1 d .
H15 H 0.7010 0.3556 0.1439 0.036 Uiso 1 1 calc R
C16 C 0.6545(4) 0.46955(14) 0.37625(10) 0.0333(8) Uani 1 1 d .
C17 C 0.6462(4) 0.53160(15) 0.36949(11) 0.0390(8) Uani 1 1 d .
H17 H 0.7069 0.5494 0.3467 0.047 Uiso 1 1 calc R
C18 C 0.5503(4) 0.56854(14) 0.39543(10) 0.0358(8) Uani 1 1 d .
H18 H 0.5476 0.6107 0.3901 0.043 Uiso 1 1 calc R
C19 C 0.4577(4) 0.54359(13) 0.42942(10) 0.0296(7) Uani 1 1 d .
C20 C 0.4598(4) 0.48127(14) 0.43507(10) 0.0363(8) Uani 1 1 d .
H20 H 0.3948 0.4634 0.4568 0.044 Uiso 1 1 calc R
C21 C 0.5574(4) 0.44409(14) 0.40905(11) 0.0396(8) Uani 1 1 d .
H21 H 0.5576 0.4017 0.4137 0.048 Uiso 1 1 calc R
C22 C 0.7712(4) 0.43006(16) 0.35080(10) 0.0441(9) Uani 1 1 d .
H22A H 0.8671 0.4537 0.3461 0.053 Uiso 1 1 calc R
H22B H 0.7983 0.3950 0.3696 0.053 Uiso 1 1 calc R
C23 C 0.7156(4) 0.40691(12) 0.30597(10) 0.0289(7) Uani 1 1 d .
C24 C 0.3645(4) 0.58465(13) 0.46132(10) 0.0337(7) Uani 1 1 d .
H24A H 0.2904 0.5593 0.4781 0.040 Uiso 1 1 calc R
H24B H 0.4371 0.6027 0.4830 0.040 Uiso 1 1 calc R
C25 C 0.2750(3) 0.63539(13) 0.43859(9) 0.0256(7) Uani 1 1 d .
C26 C 0.6873(4) 0.34024(13) 0.02327(10) 0.0321(7) Uani 1 1 d .
C27 C 0.6678(4) 0.38457(15) -0.01576(11) 0.0409(9) Uani 1 1 d .
H27A H 0.6144 0.3630 -0.0401 0.049 Uiso 1 1 calc R
H27B H 0.7722 0.3955 -0.0266 0.049 Uiso 1 1 calc R
C28 C 0.5781(4) 0.44359(13) -0.00652(10) 0.0309(7) Uani 1 1 d .
C29 C 0.5493(4) 0.48275(15) -0.04173(11) 0.0429(9) Uani 1 1 d .
H29 H 0.5817 0.4716 -0.0707 0.052 Uiso 1 1 calc R
C30 C 0.4733(4) 0.53846(15) -0.03554(11) 0.0459(9) Uani 1 1 d .
H30 H 0.4567 0.5642 -0.0603 0.055 Uiso 1 1 calc R
N1 N 0.6289(3) 0.31241(10) 0.19987(8) 0.0275(6) Uani 1 1 d .
N2 N 0.7142(3) 0.26519(10) 0.13760(7) 0.0253(5) Uani 1 1 d .
N3 N 0.3401(3) 0.04963(10) 0.33151(8) 0.0324(6) Uani 1 1 d .
H3 H 0.3061 0.0719 0.3535 0.039 Uiso 1 1 calc R
N4 N 0.3843(3) -0.03117(10) 0.28953(8) 0.0307(6) Uani 1 1 d .
N5 N 0.5566(3) 0.25494(10) 0.41230(8) 0.0234(5) Uani 1 1 d .
N6 N 0.7934(3) 0.28420(13) 0.43090(9) 0.0400(7) Uani 1 1 d .
H6A H 0.8709 0.2978 0.4469 0.048 Uiso 1 1 calc R
O1 O 0.2695(3) 0.68643(9) 0.45874(6) 0.0360(5) Uani 1 1 d .
O2 O 0.2103(3) 0.62709(9) 0.40173(7) 0.0360(5) Uani 1 1 d .
O3 O 0.5708(2) 0.40364(9) 0.29806(7) 0.0308(5) Uani 1 1 d .
O4 O 0.8150(2) 0.38882(9) 0.27673(7) 0.0310(5) Uani 1 1 d .
O5 O 0.8247(3) 0.32492(9) 0.03409(7) 0.0381(5) Uani 1 1 d .
O6 O 0.5727(3) 0.31934(13) 0.04268(10) 0.0746(9) Uani 1 1 d .

loop_
_atom_site_aniso_label
_atom_site_aniso_U_11
_atom_site_aniso_U_22
_atom_site_aniso_U_33
_atom_site_aniso_U_23
_atom_site_aniso_U_13
_atom_site_aniso_U_12
Co1 0.0368(3) 0.0212(2) 0.0198(2) 0.00069(15) 0.00249(17) 0.00251(17)
Co2 0.0279(2) 0.0278(2) 0.0150(2) 0.00054(15) 0.00169(16) -0.00189(17)
C1 0.0363(18) 0.0206(14) 0.0229(16) -0.0023(12) 0.0062(13) 0.0015(13)
C2 0.0341(18) 0.0260(15) 0.0188(15) 0.0014(12) 0.0059(13) -0.0005(13)
C3 0.0278(16) 0.0241(15) 0.0173(15) -0.0024(11) 0.0037(12) 0.0024(13)
C4 0.0354(18) 0.0187(14) 0.0242(16) -0.0006(11) 0.0056(13) -0.0023(13)
C5 0.0328(18) 0.0219(14) 0.0178(14) -0.0001(12) 0.0045(12) 0.0029(13)
C6 0.0404(19) 0.0259(15) 0.0170(14) -0.0038(12) 0.0050(13) 0.0001(14)
C7 0.0394(19) 0.0224(15) 0.0199(15) 0.0004(12) 0.0070(13) -0.0025(13)
C8 0.053(2) 0.0238(16) 0.0230(16) -0.0009(13) 0.0137(15) -0.0042(14)
C9 0.043(2) 0.0231(16) 0.0329(18) 0.0011(13) 0.0093(15) -0.0030(14)
C10 0.0288(17) 0.0244(16) 0.0220(16) 0.0001(11) 0.0021(12) -0.0008(13)
C11 0.0283(18) 0.050(2) 0.0362(19) -0.0048(15) 0.0048(15) -0.0065(15)
C12 0.0325(19) 0.0363(17) 0.0233(16) -0.0019(13) -0.0042(14) -0.0007(14)
C13 0.0317(17) 0.0215(15) 0.0201(15) -0.0004(11) 0.0027(12) 0.0006(13)
C14 0.0344(17) 0.0187(14) 0.0199(15) 0.0001(11) 0.0036(13) -0.0011(13)
C15 0.044(2) 0.0242(16) 0.0210(15) 0.0038(12) 0.0051(14) -0.0026(14)
C16 0.0353(19) 0.0392(19) 0.0254(17) -0.0101(14) -0.0062(14) 0.0065(14)
C17 0.042(2) 0.048(2) 0.0271(18) 0.0026(15) 0.0046(15) -0.0012(16)
C18 0.046(2) 0.0289(17) 0.0322(19) 0.0000(14) 0.0003(15) 0.0031(15)
C19 0.0375(19) 0.0305(17) 0.0208(16) 0.0000(12) -0.0046(13) 0.0073(14)
C20 0.043(2) 0.0359(18) 0.0298(18) 0.0048(14) 0.0064(15) 0.0049(15)
C21 0.053(2) 0.0262(17) 0.040(2) -0.0009(14) -0.0006(17) 0.0074(16)
C22 0.046(2) 0.058(2) 0.0280(18) -0.0140(16) -0.0041(16) 0.0098(18)
C23 0.041(2) 0.0209(15) 0.0245(16) 0.0025(12) -0.0008(15) 0.0041(14)
C24 0.047(2) 0.0344(17) 0.0192(16) -0.0010(13) -0.0018(14) 0.0103(15)
C25 0.0297(17) 0.0299(16) 0.0173(15) 0.0009(12) -0.0001(13) 0.0020(13)
C26 0.035(2) 0.0297(17) 0.0319(17) 0.0025(13) 0.0042(15) 0.0004(14)
C27 0.047(2) 0.044(2) 0.0317(19) 0.0097(14) 0.0017(16) 0.0131(16)
C28 0.0297(18) 0.0335(17) 0.0296(17) 0.0066(13) -0.0019(14) 0.0012(14)
C29 0.057(2) 0.048(2) 0.0240(18) 0.0069(15) 0.0058(16) 0.0151(17)
C30 0.064(3) 0.046(2) 0.0281(19) 0.0166(15) 0.0041(17) 0.0158(18)
N1 0.0417(16) 0.0220(13) 0.0189(13) -0.0019(10) 0.0058(11) 0.0019(11)
N2 0.0338(15) 0.0254(13) 0.0167(12) 0.0016(10) 0.0027(11) 0.0014(11)
N3 0.0521(18) 0.0214(13) 0.0238(14) -0.0041(10) 0.0145(12) -0.0023(12)
N4 0.0440(17) 0.0216(13) 0.0266(14) -0.0046(10) 0.0078(12) -0.0028(11)
N5 0.0276(14) 0.0279(13) 0.0146(12) -0.0023(9) -0.0019(10) -0.0024(10)
N6 0.0322(16) 0.0533(18) 0.0345(16) -0.0084(13) -0.0108(12) -0.0082(13)
O1 0.0585(15) 0.0260(11) 0.0235(11) -0.0062(9) -0.0141(10) 0.0096(10)
O2 0.0493(14) 0.0359(12) 0.0227(11) -0.0048(9) -0.0130(10) 0.0051(10)
O3 0.0327(13) 0.0370(12) 0.0226(11) -0.0023(9) -0.0017(9) 0.0032(10)
O4 0.0337(13) 0.0316(12) 0.0275(12) -0.0063(9) 0.0039(9) 0.0005(10)
O5 0.0349(14) 0.0379(12) 0.0415(14) 0.0142(10) -0.0054(11) 0.0028(10)
O6 0.0378(16) 0.087(2) 0.099(2) 0.0521(18) 0.0202(15) -0.0034(14)

loop_
_atom_type_symbol
_atom_type_description
_atom_type_scat_dispersion_real
_atom_type_scat_dispersion_imag
_atom_type_scat_source
C C 0.0033 0.0016 'International Tables Vol C Tables 4.2.6.8 and 6.1.1.4'
H H 0.0000 0.0000 'International Tables Vol C Tables 4.2.6.8 and 6.1.1.4'
N N 0.0061 0.0033 'International Tables Vol C Tables 4.2.6.8 and 6.1.1.4'
O O 0.0106 0.0060 'International Tables Vol C Tables 4.2.6.8 and 6.1.1.4'
Co Co 0.3494 0.9721 'International Tables Vol C Tables 4.2.6.8 and 6.1.1.4'

loop_
_geom_angle_atom_site_label_1
_geom_angle_atom_site_label_2
_geom_angle_atom_site_label_3
_geom_angle
_geom_angle_site_symmetry_1
_geom_angle_site_symmetry_3
N1 Co1 O3 127.53(9) . .
N1 Co1 O4 108.23(10) . 6_556
O3 Co1 O4 103.10(8) . 6_556
N1 Co1 N4 117.31(10) . 3_655
O3 Co1 N4 95.75(9) . 3_655
O4 Co1 N4 101.32(9) 6_556 3_655
O1 Co2 O5 103.64(9) 3_645 .
O1 Co2 N2 113.58(9) 3_645 .
O5 Co2 N2 118.71(9) . .
O1 Co2 N5 118.11(9) 3_645 6_656
O5 Co2 N5 93.92(9) . 6_656
N2 Co2 N5 107.83(9) . 6_656
C6 C1 C2 119.2(3) . .
C6 C1 C7 122.4(3) . .
C2 C1 C7 118.3(2) . .
C3 C2 C1 120.9(3) . .
C3 C2 H2 119.6 . .
C1 C2 H2 119.6 . .
C2 C3 C4 119.2(3) . .
C2 C3 C10 118.8(2) . .
C4 C3 C10 121.9(3) . .
C5 C4 C3 120.9(3) . .
C5 C4 H4 119.5 . .
C3 C4 H4 119.5 . .
C6 C5 C4 119.0(3) . .
C6 C5 C13 121.1(3) . .
C4 C5 C13 119.8(3) . .
C1 C6 C5 120.9(3) . .
C1 C6 H6 119.5 . .
C5 C6 H6 119.5 . .
C8 C7 N3 104.7(2) . .
C8 C7 C1 132.2(3) . .
N3 C7 C1 122.8(2) . .
C7 C8 N4 110.5(3) . .
C7 C8 H8 124.7 . .
N4 C8 H8 124.7 . .
N4 C9 N3 111.5(3) . .
N4 C9 H9 124.2 . .
N3 C9 H9 124.2 . .
C11 C10 N5 108.5(3) . .
C11 C10 C3 127.8(3) . .
N5 C10 C3 123.4(3) . .
C10 C11 N6 106.8(3) . .
C10 C11 H11 126.6 . .
N6 C11 H11 126.6 . .
N6 C12 N5 111.9(3) . .
N6 C12 H12 124.0 . .
N5 C12 H12 124.0 . .
C14 C13 N1 107.2(2) . .
C14 C13 C5 127.4(2) . .
N1 C13 C5 125.1(2) . .
C13 C14 N2 109.9(2) . .
C13 C14 H14 125.0 . .
N2 C14 H14 125.0 . .
N2 C15 N1 114.6(2) . .
N2 C15 H15 122.7 . .
N1 C15 H15 122.7 . .
C17 C16 C21 117.8(3) . .
C17 C16 C22 121.5(3) . .
C21 C16 C22 120.7(3) . .
C16 C17 C18 121.7(3) . .
C16 C17 H17 119.1 . .
C18 C17 H17 119.1 . .
C17 C18 C19 120.7(3) . .
C17 C18 H18 119.7 . .
C19 C18 H18 119.7 . .
C20 C19 C18 118.0(3) . .
C20 C19 C24 120.9(3) . .
C18 C19 C24 121.0(3) . .
C19 C20 C21 121.2(3) . .
C19 C20 H20 119.4 . .
C21 C20 H20 119.4 . .
C16 C21 C20 120.5(3) . .
C16 C21 H21 119.7 . .
C20 C21 H21 119.7 . .
C23 C22 C16 115.3(3) . .
C23 C22 H22A 108.5 . .
C16 C22 H22A 108.5 . .
C23 C22 H22B 108.5 . .
C16 C22 H22B 108.5 . .
H22A C22 H22B 107.5 . .
O3 C23 O4 120.4(3) . .
O3 C23 C22 119.7(3) . .
O4 C23 C22 119.9(3) . .
C25 C24 C19 114.7(2) . .
C25 C24 H24A 108.6 . .
C19 C24 H24A 108.6 . .
C25 C24 H24B 108.6 . .
C19 C24 H24B 108.6 . .
H24A C24 H24B 107.6 . .
O2 C25 O1 122.0(3) . .
O2 C25 C24 120.9(3) . .
O1 C25 C24 117.1(2) . .
O6 C26 O5 121.5(3) . .
O6 C26 C27 120.8(3) . .
O5 C26 C27 117.8(3) . .
C26 C27 C28 117.2(3) . .
C26 C27 H27A 108.0 . .
C28 C27 H27A 108.0 . .
C26 C27 H27B 108.0 . .
C28 C27 H27B 108.0 . .
H27A C27 H27B 107.3 . .
C29 C28 C30 117.1(3) . 5_665
C29 C28 C27 118.6(3) . .
C30 C28 C27 124.2(3) 5_665 .
C28 C29 C30 121.8(3) . .
C28 C29 H29 119.1 . .
C30 C29 H29 119.1 . .
C28 C30 C29 121.1(3) 5_665 .
C28 C30 H30 119.5 5_665 .
C29 C30 H30 119.5 . .
C15 N1 C13 104.2(2) . .
C15 N1 Co1 120.86(19) . .
C13 N1 Co1 134.15(19) . .
C15 N2 C14 104.2(2) . .
C15 N2 Co2 126.49(19) . .
C14 N2 Co2 128.90(19) . .
C9 N3 C7 108.2(2) . .
C9 N3 H3 125.9 . .
C7 N3 H3 125.9 . .
C9 N4 C8 104.9(2) . .
C9 N4 Co1 135.6(2) . 3_645
C8 N4 Co1 117.10(19) . 3_645
C12 N5 C10 105.3(2) . .
C12 N5 Co2 118.2(2) . 6_556
C10 N5 Co2 135.27(19) . 6_556
C12 N6 C11 107.5(3) . .
C12 N6 H6A 126.3 . .
C11 N6 H6A 126.3 . .
C25 O1 Co2 114.50(17) . 3_655
C23 O3 Co1 107.00(18) . .
C23 O4 Co1 140.0(2) . 6_656
C26 O5 Co2 110.45(19) . .

loop_
_geom_bond_atom_site_label_1
_geom_bond_atom_site_label_2
_geom_bond_distance
_geom_bond_site_symmetry_2
Co1 N1 1.971(2) .
Co1 O3 1.983(2) .
Co1 O4 1.987(2) 6_556
Co1 N4 2.026(2) 3_655
Co2 O1 1.9647(19) 3_645
Co2 O5 2.003(2) .
Co2 N2 2.007(2) .
Co2 N5 2.025(2) 6_656
C1 C6 1.383(4) .
C1 C2 1.388(4) .
C1 C7 1.462(4) .
C2 C3 1.377(4) .
C2 H2 0.9300 .
C3 C4 1.388(4) .
C3 C10 1.471(4) .
C4 C5 1.387(4) .
C4 H4 0.9300 .
C5 C6 1.384(4) .
C5 C13 1.471(4) .
C6 H6 0.9300 .
C7 C8 1.348(4) .
C7 N3 1.378(3) .
C8 N4 1.374(4) .
C8 H8 0.9300 .
C9 N4 1.317(4) .
C9 N3 1.321(4) .
C9 H9 0.9300 .
C10 C11 1.339(4) .
C10 N5 1.383(3) .
C11 N6 1.367(4) .
C11 H11 0.9300 .
C12 N6 1.306(4) .
C12 N5 1.316(4) .
C12 H12 0.9300 .
C13 C14 1.355(4) .
C13 N1 1.381(3) .
C14 N2 1.358(3) .
C14 H14 0.9300 .
C15 N2 1.312(3) .
C15 N1 1.334(3) .
C15 H15 0.9300 .
C16 C17 1.364(4) .
C16 C21 1.386(4) .
C16 C22 1.509(4) .
C17 C18 1.374(4) .
C17 H17 0.9300 .
C18 C19 1.384(4) .
C18 H18 0.9300 .
C19 C20 1.364(4) .
C19 C24 1.518(4) .
C20 C21 1.387(4) .
C20 H20 0.9300 .
C21 H21 0.9300 .
C22 C23 1.492(4) .
C22 H22A 0.9700 .
C22 H22B 0.9700 .
C23 O3 1.249(4) .
C23 O4 1.268(3) .
C24 C25 1.497(4) .
C24 H24A 0.9700 .
C24 H24B 0.9700 .
C25 O2 1.232(3) .
C25 O1 1.259(3) .
C26 O6 1.214(4) .
C26 O5 1.251(4) .
C26 C27 1.511(4) .
C27 C28 1.515(4) .
C27 H27A 0.9700 .
C27 H27B 0.9700 .
C28 C29 1.366(4) .
C28 C30 1.373(4) 5_665
C29 C30 1.383(4) .
C29 H29 0.9300 .
C30 C28 1.373(4) 5_665
C30 H30 0.9300 .
N3 H3 0.8600 .
N4 Co1 2.026(2) 3_645
N5 Co2 2.025(2) 6_556
N6 H6A 0.8600 .
O1 Co2 1.9647(19) 3_655
O4 Co1 1.987(2) 6_656

loop_
_geom_torsion_atom_site_label_1
_geom_torsion_atom_site_label_2
_geom_torsion_atom_site_label_3
_geom_torsion_atom_site_label_4
_geom_torsion
_geom_torsion_site_symmetry_1
_geom_torsion_site_symmetry_4
C6 C1 C2 C3 0.1(4) . .
C7 C1 C2 C3 177.2(3) . .
C1 C2 C3 C4 -1.6(4) . .
C1 C2 C3 C10 -177.0(3) . .
C2 C3 C4 C5 1.7(4) . .
C10 C3 C4 C5 177.0(3) . .
C3 C4 C5 C6 -0.5(4) . .
C3 C4 C5 C13 -176.0(3) . .
C2 C1 C6 C5 1.2(5) . .
C7 C1 C6 C5 -175.8(3) . .
C4 C5 C6 C1 -1.0(4) . .
C13 C5 C6 C1 174.5(3) . .
C6 C1 C7 C8 38.9(5) . .
C2 C1 C7 C8 -138.1(4) . .
C6 C1 C7 N3 -147.7(3) . .
C2 C1 C7 N3 35.3(4) . .
N3 C7 C8 N4 -0.2(4) . .
C1 C7 C8 N4 174.0(3) . .
C2 C3 C10 C11 119.0(4) . .
C4 C3 C10 C11 -56.3(4) . .
C2 C3 C10 N5 -55.2(4) . .
C4 C3 C10 N5 129.5(3) . .
N5 C10 C11 N6 -0.2(3) . .
C3 C10 C11 N6 -175.1(3) . .
C6 C5 C13 C14 -35.6(5) . .
C4 C5 C13 C14 139.9(3) . .
C6 C5 C13 N1 152.4(3) . .
C4 C5 C13 N1 -32.1(5) . .
N1 C13 C14 N2 0.5(3) . .
C5 C13 C14 N2 -172.6(3) . .
C21 C16 C17 C18 2.8(5) . .
C22 C16 C17 C18 -174.0(3) . .
C16 C17 C18 C19 -0.3(5) . .
C17 C18 C19 C20 -2.6(5) . .
C17 C18 C19 C24 173.6(3) . .
C18 C19 C20 C21 3.0(5) . .
C24 C19 C20 C21 -173.2(3) . .
C17 C16 C21 C20 -2.4(5) . .
C22 C16 C21 C20 174.5(3) . .
C19 C20 C21 C16 -0.5(5) . .
C17 C16 C22 C23 -87.3(4) . .
C21 C16 C22 C23 96.0(4) . .
C16 C22 C23 O3 -22.2(4) . .
C16 C22 C23 O4 160.1(3) . .
C20 C19 C24 C25 -137.9(3) . .
C18 C19 C24 C25 46.0(4) . .
C19 C24 C25 O2 37.5(4) . .
C19 C24 C25 O1 -142.2(3) . .
O6 C26 C27 C28 58.3(5) . .
O5 C26 C27 C28 -123.3(3) . .
C26 C27 C28 C29 -175.7(3) . .
C26 C27 C28 C30 6.1(5) . 5_665
C30 C28 C29 C30 0.7(6) 5_665 .
C27 C28 C29 C30 -177.6(3) . .
C28 C29 C30 C28 -0.7(6) . 5_665
N2 C15 N1 C13 0.1(4) . .
N2 C15 N1 Co1 -170.8(2) . .
C14 C13 N1 C15 -0.4(3) . .
C5 C13 N1 C15 173.0(3) . .
C14 C13 N1 Co1 168.7(2) . .
C5 C13 N1 Co1 -17.9(5) . .
O3 Co1 N1 C15 -142.6(2) . .
O4 Co1 N1 C15 93.8(2) 6_556 .
N4 Co1 N1 C15 -19.9(3) 3_655 .
O3 Co1 N1 C13 49.7(3) . .
O4 Co1 N1 C13 -73.9(3) 6_556 .
N4 Co1 N1 C13 172.4(3) 3_655 .
N1 C15 N2 C14 0.2(4) . .
N1 C15 N2 Co2 -172.9(2) . .
C13 C14 N2 C15 -0.5(3) . .
C13 C14 N2 Co2 172.5(2) . .
O1 Co2 N2 C15 -142.5(2) 3_645 .
O5 Co2 N2 C15 -20.3(3) . .
N5 Co2 N2 C15 84.7(3) 6_656 .
O1 Co2 N2 C14 46.1(3) 3_645 .
O5 Co2 N2 C14 168.2(2) . .
N5 Co2 N2 C14 -86.8(2) 6_656 .
N4 C9 N3 C7 1.7(4) . .
C8 C7 N3 C9 -0.9(4) . .
C1 C7 N3 C9 -175.8(3) . .
N3 C9 N4 C8 -1.8(4) . .
N3 C9 N4 Co1 159.3(2) . 3_645
C7 C8 N4 C9 1.2(4) . .
C7 C8 N4 Co1 -164.1(2) . 3_645
N6 C12 N5 C10 -0.9(3) . .
N6 C12 N5 Co2 -170.1(2) . 6_556
C11 C10 N5 C12 0.6(3) . .
C3 C10 N5 C12 175.8(3) . .
C11 C10 N5 Co2 167.1(2) . 6_556
C3 C10 N5 Co2 -17.7(4) . 6_556
N5 C12 N6 C11 0.8(4) . .
C10 C11 N6 C12 -0.3(4) . .
O2 C25 O1 Co2 -9.1(4) . 3_655
C24 C25 O1 Co2 170.6(2) . 3_655
O4 C23 O3 Co1 -11.6(3) . .
C22 C23 O3 Co1 170.7(2) . .
N1 Co1 O3 C23 59.6(2) . .
O4 Co1 O3 C23 -174.70(18) 6_556 .
N4 Co1 O3 C23 -71.64(19) 3_655 .
O3 C23 O4 Co1 176.73(19) . 6_656
C22 C23 O4 Co1 -5.6(5) . 6_656
O6 C26 O5 Co2 10.0(4) . .
C27 C26 O5 Co2 -168.5(2) . .
O1 Co2 O5 C26 65.3(2) 3_645 .
N2 Co2 O5 C26 -61.8(2) . .
N5 Co2 O5 C26 -174.6(2) 6_656 .
